data_2009263
loop_
_publ_author_name
'Luck, Rudy L.'
'Mendenhall, G. David'

_publ_section_title
;
 2-<i>tert</i>-Butyl-9,10-dibromoanthracene
;
_journal_issue 12
_journal_name_full 'Acta Crystallographica Section C'
_journal_page_first 2090
_journal_page_last 2091
_journal_paper_doi 10.1107/S0108270199011968
_journal_volume 55
_journal_year 1999
_chemical_formula_moiety 'C18 H16 Br2'
_chemical_formula_sum 'C18 H16 Br2'
_chemical_formula_weight 392.14
_space_group_IT_number 62
_symmetry_cell_setting orthorhombic
_symmetry_space_group_name_Hall '-P 2ac 2n'
_symmetry_space_group_name_H-M 'P n m a'
_audit_creation_method 'WinGX routine CIF_UPDATE'
_cell_angle_alpha 90.000000
_cell_angle_beta 90.000000
_cell_angle_gamma 90.000000
_cell_formula_units_Z 4
_cell_length_a 23.433(5)
_cell_length_b 7.018(4)
_cell_length_c 9.554(4)
_cell_measurement_reflns_used 25
_cell_measurement_temperature 293(2)
_cell_measurement_theta_max 14.95
_cell_measurement_theta_min 10.45
_cell_volume 1571.2(12)
_computing_cell_refinement 'CAD4 Express'
_computing_data_collection 'CAD4 Express (Enraf Nonius, 1994)'
_computing_data_reduction 'XCAD4 (Harms & Wocadlo, 1995)'
_computing_molecular_graphics 'Ortep-3 for Windows (Farrugia, 1997)'
_computing_publication_material 'WinGX publication routines (Farrugia, 1998)'
_computing_structure_refinement 'SHELXL97 (Sheldrick, 1997)'
_computing_structure_solution 'SIR97 (Altomare et al., 1998)'
_diffrn_measured_fraction_theta_full 0.992
_diffrn_measured_fraction_theta_max 0.992
_diffrn_measurement_device_type 'Enraf Nonius CAD4'
_diffrn_measurement_method 'non-profiled omega scans'
_diffrn_radiation_type MoK\a
_diffrn_radiation_wavelength 0.71069
_diffrn_reflns_av_R_equivalents 0
_diffrn_reflns_limit_h_max 30
_diffrn_reflns_limit_h_min 0
_diffrn_reflns_limit_k_max 9
_diffrn_reflns_limit_k_min 0
_diffrn_reflns_limit_l_max 12
_diffrn_reflns_limit_l_min 0
_diffrn_reflns_number 1930
_diffrn_reflns_theta_full 27.47
_diffrn_reflns_theta_max 27.47
_diffrn_reflns_theta_min 1.74
_diffrn_standards_decay_% 2
_diffrn_standards_interval_time 60
_diffrn_standards_number 3
_exptl_absorpt_coefficient_mu 5.15
_exptl_absorpt_correction_T_max 0.674
_exptl_absorpt_correction_T_min 0.304
_exptl_absorpt_correction_type psi-scan
_exptl_absorpt_process_details '(North et al., 1968)'
_exptl_crystal_colour Yellow
_exptl_crystal_density_diffrn 1.658
_exptl_crystal_density_method 'not measured'
_exptl_crystal_description prism
_exptl_crystal_F_000 776
_exptl_crystal_size_max 0.22
_exptl_crystal_size_mid 0.20
_exptl_crystal_size_min 0.08
_refine_diff_density_max 0.73
_refine_diff_density_min -0.44
_refine_ls_extinction_coef 0.0006(4)
_refine_ls_extinction_method 'SHELXL97 (Sheldrick, 1997)'
_refine_ls_goodness_of_fit_ref 1.028
_refine_ls_hydrogen_treatment constr
_refine_ls_matrix_type full
_refine_ls_number_parameters 135
_refine_ls_number_reflns 1930
_refine_ls_number_restraints 0
_refine_ls_restrained_S_all 1.028
_refine_ls_R_factor_gt 0.040
_refine_ls_shift/su_max 0.002
_refine_ls_structure_factor_coef Fsqd
_refine_ls_weighting_details 'w = 1/[\s^2^(Fo^2^)+(0.0642P)^2^+0.26P] where P = [Max(Fo^2^,0)+2Fc^2^]/3'
_refine_ls_weighting_scheme calc
_refine_ls_wR_factor_ref 0.112
_reflns_number_gt 1183
_reflns_number_total 1930
_reflns_threshold_expression I>2\s(I)
_cod_data_source_file fr1224.cif
_cod_data_source_block menden
_cod_depositor_comments
;
The following automatic conversions were performed:

'_refine_ls_weighting_scheme' value 'w =
1/[\s^2^(Fo^2^)+(0.0642P)^2^+0.26P] where P =
[Max(Fo^2^,0)+2Fc^2^]/3' was changed to 'calc'. New tag
'_refine_ls_weighting_details' was created. The value of the new tag
was set to 'w = 1/[\s^2^(Fo^2^)+(0.0642P)^2^+0.26P] where P =
[Max(Fo^2^,0)+2Fc^2^]/3'.

Automatic conversion script
Id: cif_fix_values 3143 2015-03-26 13:38:13Z robertas 
;
_cod_database_code 2009263

loop_
_symmetry_equiv_pos_as_xyz
'x, y, z'
'-x+1/2, -y, z+1/2'
'-x, y+1/2, -z'
'x+1/2, -y+1/2, -z+1/2'
'-x, -y, -z'
'x+1/2, y, -z+1/2'
'x, -y+1/2, z'
'-x+1/2, y+1/2, z+1/2'

loop_
_atom_site_label
_atom_site_fract_x
_atom_site_fract_y
_atom_site_fract_z
_atom_site_U_iso_or_equiv
_atom_site_adp_type
_atom_site_calc_flag
_atom_site_refinement_flags
_atom_site_occupancy
_atom_site_disorder_assembly
_atom_site_disorder_group
_atom_site_type_symbol
Br1 -0.11810(3) 0.75 -0.12930(6) 0.0584(2) Uani d S 1 . . Br
Br2 0.09470(3) 0.75 0.32276(6) 0.0614(2) Uani d S 1 . . Br
C1 -0.1260(2) 0.75 0.1978(6) 0.0443(13) Uani d S 1 . . C
H1 -0.156 0.75 0.134 0.05 Uiso calc SR 1 . . H
C2 -0.1392(3) 0.75 0.3372(6) 0.0515(15) Uani d S 1 . . C
C3 -0.0916(3) 0.75 0.4325(6) 0.0556(16) Uani d S 1 . . C
H3 -0.0989 0.75 0.5282 0.05 Uiso calc SR 1 . . H
C4 -0.0369(3) 0.75 0.3886(5) 0.0520(15) Uani d S 1 . . C
H4 -0.0078 0.75 0.4548 0.05 Uiso calc SR 1 . . H
C4A -0.0223(2) 0.75 0.2429(5) 0.0421(12) Uani d S 1 . . C
C5 0.1032(2) 0.75 -0.0060(6) 0.0485(14) Uani d S 1 . . C
H5 0.1337 0.75 0.0561 0.05 Uiso calc SR 1 . . H
C6 0.1137(3) 0.75 -0.1466(7) 0.0589(17) Uani d S 1 . . C
H6 0.1511 0.75 -0.1788 0.05 Uiso calc SR 1 . . H
C7 0.0684(3) 0.75 -0.2431(7) 0.0611(17) Uani d S 1 . . C
H7 0.0762 0.75 -0.3386 0.05 Uiso calc SR 1 . . H
C8 0.0134(3) 0.75 -0.1981(5) 0.0534(15) Uani d S 1 . . C
H8 -0.016 0.75 -0.2633 0.05 Uiso calc SR 1 . . H
C8A 0.0000(2) 0.75 -0.0502(5) 0.0405(12) Uani d S 1 . . C
C9 -0.0565(2) 0.75 0.0009(5) 0.0414(12) Uani d S 1 . . C
C9A -0.0696(2) 0.75 0.1440(5) 0.0401(12) Uani d S 1 . . C
C10 0.0334(2) 0.75 0.1921(5) 0.0409(12) Uani d S 1 . . C
C10A 0.0461(2) 0.75 0.0479(5) 0.0411(12) Uani d S 1 . . C
C11 -0.2002(3) 0.75 0.3922(6) 0.0585(17) Uani d S 1 . . C
C12 -0.2402(5) 0.75 0.2645(18) 0.124(10) Uani d SP 0.59(2) . . C
H121 -0.218 0.75 0.1796 0.05 Uiso d SP 0.59 . . H
H122 -0.2639 0.8617 0.2661 0.05 Uiso d P 0.59 . . H
C13 -0.2084(4) 0.9241(17) 0.4773(13) 0.108(8) Uani d P 0.59(2) . . C
H131 -0.1719 0.9767 0.5013 0.05 Uiso calc PR 0.59 . . H
H132 -0.2288 0.8925 0.5613 0.05 Uiso calc PR 0.59 . . H
H133 -0.2299 1.0159 0.4245 0.05 Uiso calc PR 0.59 . . H
C14 -0.2017(8) 0.75 0.558(2) 0.095(10) Uani d SP 0.41(2) . . C
H141 -0.163 0.75 0.5934 0.05 Uiso d SP 0.41 . . H
H142 -0.221 0.6383 0.5909 0.05 Uiso d P 0.41 . . H
C15 -0.2312(9) 0.917(4) 0.352(3) 0.28(3) Uani d P 0.41(2) . . C
H151 -0.2056 1.0065 0.3087 0.05 Uiso calc PR 0.41 . . H
H152 -0.2479 0.9746 0.4335 0.05 Uiso calc PR 0.41 . . H
H153 -0.2607 0.8833 0.2871 0.05 Uiso calc PR 0.41 . . H

loop_
_atom_site_aniso_label
_atom_site_aniso_U_11
_atom_site_aniso_U_22
_atom_site_aniso_U_33
_atom_site_aniso_U_12
_atom_site_aniso_U_13
_atom_site_aniso_U_23
Br1 0.0583(4) 0.0778(5) 0.0392(3) 0 -0.0135(3) 0
Br2 0.0427(4) 0.0936(5) 0.0478(4) 0 -0.0079(3) 0
C1 0.041(3) 0.051(3) 0.041(3) 0 -0.008(2) 0
C2 0.045(3) 0.061(4) 0.048(3) 0 0.006(3) 0
C3 0.047(3) 0.088(5) 0.032(3) 0 0.000(3) 0
C4 0.049(3) 0.076(4) 0.031(3) 0 -0.008(2) 0
C4A 0.043(3) 0.046(3) 0.037(3) 0 -0.006(2) 0
C5 0.042(3) 0.051(3) 0.052(4) 0 0.006(2) 0
C6 0.050(4) 0.059(4) 0.068(4) 0 0.018(3) 0
C7 0.077(5) 0.065(4) 0.041(3) 0 0.019(3) 0
C8 0.063(4) 0.058(4) 0.040(3) 0 -0.004(3) 0
C8A 0.051(3) 0.036(3) 0.034(3) 0 0.003(2) 0
C9 0.047(3) 0.043(3) 0.034(3) 0 -0.006(2) 0
C9A 0.042(3) 0.039(3) 0.040(3) 0 0.001(2) 0
C10 0.040(3) 0.043(3) 0.039(3) 0 -0.005(2) 0
C10A 0.047(3) 0.035(3) 0.041(3) 0 0.003(2) 0
C11 0.043(4) 0.087(5) 0.045(3) 0 0.006(3) 0
C12 0.012(5) 0.28(3) 0.085(11) 0 0.019(6) 0
C13 0.055(6) 0.138(14) 0.130(13) 0.002(7) 0.033(7) -0.057(12)
C14 0.057(12) 0.14(3) 0.089(15) 0 0.044(11) 0
C15 0.17(2) 0.48(6) 0.21(4) 0.25(3) 0.13(3) 0.19(4)

loop_
_atom_type_symbol
_atom_type_description
_atom_type_scat_dispersion_real
_atom_type_scat_dispersion_imag
_atom_type_scat_source
C C 0.0033 0.0016 'International Tables Vol C Tables 4.2.6.8 and 6.1.1.4'
H H 0 0 'International Tables Vol C Tables 4.2.6.8 and 6.1.1.4'
Br Br -0.2901 2.4595 'International Tables Vol C Tables 4.2.6.8 and 6.1.1.4'

loop_
_geom_angle_atom_site_label_1
_geom_angle_atom_site_label_2
_geom_angle_atom_site_label_3
_geom_angle_site_symmetry_1
_geom_angle_site_symmetry_3
_geom_angle
_geom_angle_publ_flag
C2 C1 C9A . . 124.2(5) ?
C1 C2 C3 . . 116.3(5) ?
C1 C2 C11 . . 123.1(6) ?
C3 C2 C11 . . 120.6(5) ?
C4 C3 C2 . . 122.6(5) ?
C3 C4 C4A . . 122.0(5) ?
C10 C4A C4 . . 124.2(5) ?
C10 C4A C9A . . 119.2(5) ?
C4 C4A C9A . . 116.6(5) ?
C6 C5 C10A . . 121.5(6) ?
C5 C6 C7 . . 120.6(6) ?
C8 C7 C6 . . 120.5(6) ?
C7 C8 C8A . . 121.1(6) ?
C9 C8A C10A . . 118.8(4) ?
C9 C8A C8 . . 122.8(5) ?
C10A C8A C8 . . 118.4(5) ?
C9A C9 C8A . . 122.9(5) ?
C9A C9 Br1 . . 118.2(4) yes
C8A C9 Br1 . . 119.0(4) yes
C9 C9A C1 . . 123.8(5) ?
C9 C9A C4A . . 117.8(5) ?
C1 C9A C4A . . 118.4(5) ?
C4A C10 C10A . . 122.6(5) ?
C4A C10 Br2 . . 118.6(4) yes
C10A C10 Br2 . . 118.8(4) yes
C10 C10A C8A . . 118.8(5) ?
C10 C10A C5 . . 123.3(5) ?
C8A C10A C5 . . 118.0(5) ?
C15 C11 C15 7_565 . 110(3) ?
C15 C11 C13 7_565 . 139.3(10) ?
C15 C11 C13 . . 53.5(11) ?
C15 C11 C13 7_565 7_565 53.5(11) ?
C15 C11 C13 . 7_565 139.3(10) ?
C13 C11 C13 . 7_565 111.2(11) ?
C15 C11 C2 7_565 . 112.5(9) ?
C15 C11 C2 . . 112.5(9) ?
C13 C11 C2 . . 108.1(5) ?
C13 C11 C2 7_565 . 108.1(5) ?
C15 C11 C12 7_565 . 58.6(14) ?
C15 C11 C12 . . 58.6(14) ?
C13 C11 C12 . . 110.9(7) ?
C13 C11 C12 7_565 . 110.9(7) ?
C2 C11 C12 . . 107.4(7) ?
C15 C11 C14 7_565 . 104.9(12) ?
C15 C11 C14 . . 104.9(12) ?
C13 C11 C14 . . 56.5(6) ?
C13 C11 C14 7_565 . 56.5(6) ?
C2 C11 C14 . . 111.4(9) ?
C12 C11 C14 . . 141.2(10) ?

loop_
_geom_bond_atom_site_label_1
_geom_bond_atom_site_label_2
_geom_bond_site_symmetry_2
_geom_bond_distance
_geom_bond_publ_flag
Br1 C9 . 1.905(5) yes
Br2 C10 . 1.903(5) yes
C1 C2 . 1.368(8) ?
C1 C9A . 1.418(8) ?
C2 C3 . 1.438(8) ?
C2 C11 . 1.524(8) ?
C3 C4 . 1.349(8) ?
C4 C4A . 1.433(7) ?
C4A C10 . 1.392(7) yes
C4A C9A . 1.456(7) ?
C5 C6 . 1.365(9) ?
C5 C10A . 1.434(7) ?
C6 C7 . 1.405(10) ?
C7 C8 . 1.359(9) ?
C8 C8A . 1.447(7) ?
C8A C9 . 1.412(7) yes
C8A C10A . 1.431(7) ?
C9 C9A . 1.401(7) yes
C10 C10A . 1.409(7) yes
C11 C15 7_565 1.43(2) ?
C11 C15 . 1.43(2) ?
C11 C13 . 1.480(10) ?
C11 C13 7_565 1.480(10) ?
C11 C12 . 1.539(18) ?
C11 C14 . 1.58(2) ?
